data_4347773
loop_
_publ_author_name
'Younis, Fadi M.'
'Krieck, Sven'
'Al-Shboul, Tareq M A'
'G\"orls, Helmar'
'Westerhausen, Matthias'

_publ_section_title
;
 Calcium-Mediated Catalytic Synthesis of
 1-(Diorganylamino)-1,4-diphenyl-4-(diphenylphosphanyl)buta-1,3-dienes.
;
_journal_issue 9
_journal_name_full 'Inorganic chemistry'
_journal_page_first 4676
_journal_page_last 4682
_journal_paper_doi 10.1021/acs.inorgchem.6b00586
_journal_volume 55
_journal_year 2016
_chemical_absolute_configuration unk
_chemical_formula_moiety 'C35 H30 N P'
_chemical_formula_sum 'C35 H30 N P'
_chemical_formula_weight 495.57
_space_group_IT_number 19
_space_group_name_Hall 'P 2ac 2ab'
_space_group_name_H-M_alt 'P 21 21 21'
_symmetry_cell_setting orthorhombic
_symmetry_space_group_name_Hall 'P 2ac 2ab'
_symmetry_space_group_name_H-M 'P 21 21 21'
_atom_sites_solution_hydrogens difmap
_atom_sites_solution_primary direct
_atom_sites_solution_secondary difmap
_audit_creation_method SHELXL-97
_cell_angle_alpha 90
_cell_angle_beta 90
_cell_angle_gamma 90
_cell_formula_units_Z 4
_cell_length_a 5.9393(1)
_cell_length_b 16.9941(5)
_cell_length_c 27.4012(8)
_cell_measurement_reflns_used 19760
_cell_measurement_temperature 133(2)
_cell_measurement_theta_max 27.46
_cell_measurement_theta_min 2.40
_cell_volume 2765.69(12)
_computing_cell_refinement DENZO
_computing_data_collection COLLECT
_computing_data_reduction DENZO
_computing_molecular_graphics SHELXTL/PC
_computing_publication_material SHELXL-97
_computing_structure_refinement 'SHELXL-97 (Sheldrick, 2008)'
_computing_structure_solution 'SHELXS-97 (Sheldrick, 2008)'
_diffrn_ambient_temperature 133(2)
_diffrn_measured_fraction_theta_full 0.997
_diffrn_measured_fraction_theta_max 0.997
_diffrn_measurement_device_type KappaCCD
_diffrn_measurement_method 'phi- + omega-scan'
_diffrn_radiation_monochromator graphite
_diffrn_radiation_source 'fine-focus sealed tube'
_diffrn_radiation_type MoK\a
_diffrn_radiation_wavelength 0.71073
_diffrn_reflns_av_R_equivalents 0.0801
_diffrn_reflns_av_sigmaI/netI 0.0631
_diffrn_reflns_limit_h_max 7
_diffrn_reflns_limit_h_min -7
_diffrn_reflns_limit_k_max 22
_diffrn_reflns_limit_k_min -22
_diffrn_reflns_limit_l_max 35
_diffrn_reflns_limit_l_min -35
_diffrn_reflns_number 19760
_diffrn_reflns_theta_full 27.46
_diffrn_reflns_theta_max 27.46
_diffrn_reflns_theta_min 2.40
_exptl_absorpt_coefficient_mu 0.123
_exptl_absorpt_correction_T_max 0.7456
_exptl_absorpt_correction_T_min 0.6302
_exptl_absorpt_correction_type multi-scan
_exptl_absorpt_process_details 'SADABS, Bruker-AXS, 2002'
_exptl_crystal_colour colourless
_exptl_crystal_density_diffrn 1.190
_exptl_crystal_density_method 'not measured'
_exptl_crystal_description prism
_exptl_crystal_F_000 1048
_exptl_crystal_size_max 0.042
_exptl_crystal_size_mid 0.038
_exptl_crystal_size_min 0.022
_refine_diff_density_max 0.253
_refine_diff_density_min -0.258
_refine_diff_density_rms 0.050
_refine_ls_abs_structure_details 'Flack H D (1983), Acta Cryst. A39, 876-881'
_refine_ls_abs_structure_Flack -0.16(12)
_refine_ls_extinction_method none
_refine_ls_goodness_of_fit_ref 1.153
_refine_ls_hydrogen_treatment refall
_refine_ls_matrix_type full
_refine_ls_number_parameters 454
_refine_ls_number_reflns 6286
_refine_ls_number_restraints 0
_refine_ls_restrained_S_all 1.153
_refine_ls_R_factor_all 0.0762
_refine_ls_R_factor_gt 0.0577
_refine_ls_shift/su_max 0.001
_refine_ls_shift/su_mean 0.000
_refine_ls_structure_factor_coef Fsqd
_refine_ls_weighting_details 'calc w=1/[\s^2^(Fo^2^)+(0.0198P)^2^+1.8498P] where P=(Fo^2^+2Fc^2^)/3'
_refine_ls_weighting_scheme calc
_refine_ls_wR_factor_gt 0.1053
_refine_ls_wR_factor_ref 0.1123
_reflns_number_gt 5304
_reflns_number_total 6286
_reflns_threshold_expression >2sigma(I)
_cod_data_source_file ic6b00586_si_002.cif
_cod_data_source_block FO5682
_cod_database_code 4347773

loop_
_symmetry_equiv_pos_as_xyz
'x, y, z'
'-x+1/2, -y, z+1/2'
'-x, y+1/2, -z+1/2'
'x+1/2, -y+1/2, -z'

loop_
_atom_site_label
_atom_site_type_symbol
_atom_site_fract_x
_atom_site_fract_y
_atom_site_fract_z
_atom_site_U_iso_or_equiv
_atom_site_adp_type
_atom_site_occupancy
_atom_site_symmetry_multiplicity
_atom_site_calc_flag
P1 P 0.86826(12) 0.50315(4) 0.28277(2) 0.01992(14) Uani 1 1 d
N1 N 0.4747(4) 0.50266(15) 0.45951(8) 0.0265(5) Uani 1 1 d
C1 C 0.7661(5) 0.43148(15) 0.32771(9) 0.0190(5) Uani 1 1 d
C2 C 0.7043(5) 0.45322(16) 0.37324(10) 0.0226(6) Uani 1 1 d
H2 H 0.687(4) 0.5095(17) 0.3788(9) 0.018(7) Uiso 1 1 d
C3 C 0.6744(5) 0.40233(17) 0.41506(10) 0.0243(6) Uani 1 1 d
H3 H 0.734(5) 0.3468(17) 0.4127(10) 0.023(7) Uiso 1 1 d
C4 C 0.5828(5) 0.42824(16) 0.45722(10) 0.0239(6) Uani 1 1 d
C5 C 0.7776(5) 0.59687(15) 0.30954(9) 0.0204(6) Uani 1 1 d
C6 C 0.5664(5) 0.63022(17) 0.30272(11) 0.0259(6) Uani 1 1 d
H6 H 0.458(5) 0.6031(17) 0.2833(11) 0.027(8) Uiso 1 1 d
C7 C 0.5140(6) 0.70320(18) 0.32259(12) 0.0320(7) Uani 1 1 d
H7 H 0.375(6) 0.7266(18) 0.3201(11) 0.035(9) Uiso 1 1 d
C8 C 0.6727(6) 0.74300(19) 0.34983(12) 0.0356(8) Uani 1 1 d
H8 H 0.633(6) 0.792(2) 0.3636(13) 0.049(10) Uiso 1 1 d
C9 C 0.8837(7) 0.71078(19) 0.35741(12) 0.0373(8) Uani 1 1 d
H9 H 0.991(6) 0.735(2) 0.3769(13) 0.051(11) Uiso 1 1 d
C10 C 0.9353(6) 0.63801(18) 0.33686(11) 0.0297(7) Uani 1 1 d
H10 H 1.081(5) 0.6171(16) 0.3420(10) 0.023(8) Uiso 1 1 d
C11 C 0.6739(4) 0.49159(15) 0.23109(8) 0.0188(5) Uani 1 1 d
C12 C 0.4663(5) 0.45541(16) 0.23430(10) 0.0245(6) Uani 1 1 d
H12 H 0.422(5) 0.4349(17) 0.2686(11) 0.030(8) Uiso 1 1 d
C13 C 0.3271(5) 0.45019(18) 0.19338(11) 0.0296(7) Uani 1 1 d
H13 H 0.189(6) 0.4275(19) 0.1984(12) 0.042(10) Uiso 1 1 d
C14 C 0.3929(6) 0.48239(17) 0.14972(10) 0.0309(7) Uani 1 1 d
H14 H 0.305(5) 0.4787(17) 0.1212(11) 0.030(8) Uiso 1 1 d
C15 C 0.6015(6) 0.51953(17) 0.14580(10) 0.0314(7) Uani 1 1 d
H15 H 0.642(6) 0.5393(18) 0.1157(12) 0.035(9) Uiso 1 1 d
C16 C 0.7408(5) 0.52353(16) 0.18621(10) 0.0257(6) Uani 1 1 d
H16 H 0.884(5) 0.5510(15) 0.1840(9) 0.013(6) Uiso 1 1 d
C17 C 0.7861(5) 0.34735(16) 0.31267(9) 0.0212(6) Uani 1 1 d
C18 C 0.6118(5) 0.29429(16) 0.32228(10) 0.0237(6) Uani 1 1 d
H18 H 0.481(5) 0.3132(17) 0.3368(10) 0.021(8) Uiso 1 1 d
C19 C 0.6282(6) 0.21614(17) 0.30898(10) 0.0289(6) Uani 1 1 d
H19 H 0.501(6) 0.182(2) 0.3156(12) 0.037(9) Uiso 1 1 d
C20 C 0.8209(5) 0.18988(17) 0.28568(11) 0.0307(7) Uani 1 1 d
H20 H 0.830(5) 0.1372(18) 0.2762(11) 0.031(8) Uiso 1 1 d
C21 C 0.9939(6) 0.24104(18) 0.27519(11) 0.0300(7) Uani 1 1 d
H21 H 1.122(6) 0.2235(18) 0.2591(11) 0.033(9) Uiso 1 1 d
C22 C 0.9763(5) 0.31986(17) 0.28825(10) 0.0244(6) Uani 1 1 d
H22 H 1.094(5) 0.3553(15) 0.2824(9) 0.014(7) Uiso 1 1 d
C23 C 0.5813(5) 0.38091(16) 0.50285(10) 0.0252(6) Uani 1 1 d
C24 C 0.4073(6) 0.39031(18) 0.53681(11) 0.0304(7) Uani 1 1 d
H24 H 0.288(5) 0.4270(17) 0.5291(11) 0.028(8) Uiso 1 1 d
C25 C 0.4028(6) 0.3467(2) 0.57932(11) 0.0353(8) Uani 1 1 d
H25 H 0.287(6) 0.3532(19) 0.6000(12) 0.040(10) Uiso 1 1 d
C26 C 0.5730(6) 0.29271(19) 0.58888(11) 0.0366(8) Uani 1 1 d
H26 H 0.567(5) 0.2660(17) 0.6185(11) 0.026(8) Uiso 1 1 d
C27 C 0.7448(6) 0.28255(18) 0.55606(11) 0.0339(7) Uani 1 1 d
H27 H 0.866(6) 0.245(2) 0.5615(12) 0.042(10) Uiso 1 1 d
C28 C 0.7499(6) 0.32643(17) 0.51311(10) 0.0297(7) Uani 1 1 d
H28 H 0.867(5) 0.3210(17) 0.4909(11) 0.029(8) Uiso 1 1 d
C29 C 0.5561(5) 0.56131(16) 0.49045(10) 0.0245(6) Uani 1 1 d
C30 C 0.4355(6) 0.63110(19) 0.49820(11) 0.0333(7) Uani 1 1 d
H30 H 0.299(6) 0.6375(18) 0.4850(11) 0.032(9) Uiso 1 1 d
C31 C 0.5217(7) 0.6894(2) 0.52833(13) 0.0411(8) Uani 1 1 d
H31 H 0.430(6) 0.737(2) 0.5318(12) 0.047(10) Uiso 1 1 d
C32 C 0.7281(6) 0.6811(2) 0.55088(12) 0.0373(8) Uani 1 1 d
H32 H 0.784(6) 0.723(2) 0.5713(12) 0.041(10) Uiso 1 1 d
C33 C 0.8472(6) 0.61236(19) 0.54328(11) 0.0326(7) Uani 1 1 d
H33 H 1.004(6) 0.6076(18) 0.5578(11) 0.029(8) Uiso 1 1 d
C34 C 0.7650(5) 0.55343(17) 0.51354(11) 0.0283(6) Uani 1 1 d
H34 H 0.850(5) 0.5050(19) 0.5073(11) 0.035(8) Uiso 1 1 d
C35 C 0.2870(6) 0.5195(2) 0.42665(12) 0.0362(8) Uani 1 1 d
H35B H 0.322(6) 0.563(2) 0.4038(13) 0.052(11) Uiso 1 1 d
H35A H 0.253(5) 0.4736(19) 0.4071(12) 0.034(9) Uiso 1 1 d
H35C H 0.144(7) 0.529(2) 0.4455(13) 0.050(11) Uiso 1 1 d

loop_
_atom_site_aniso_label
_atom_site_aniso_U_11
_atom_site_aniso_U_22
_atom_site_aniso_U_33
_atom_site_aniso_U_23
_atom_site_aniso_U_13
_atom_site_aniso_U_12
P1 0.0222(3) 0.0192(3) 0.0184(3) 0.0026(3) 0.0026(3) 0.0006(3)
N1 0.0288(12) 0.0307(13) 0.0201(10) 0.0036(11) 0.0004(9) 0.0068(12)
C1 0.0184(13) 0.0190(13) 0.0197(12) 0.0040(10) 0.0012(10) -0.0005(11)
C2 0.0276(16) 0.0184(13) 0.0217(13) 0.0019(11) 0.0026(11) 0.0010(11)
C3 0.0304(17) 0.0215(14) 0.0211(13) 0.0033(11) 0.0012(12) 0.0012(12)
C4 0.0273(16) 0.0222(14) 0.0223(13) 0.0021(11) 0.0023(11) -0.0003(11)
C5 0.0256(15) 0.0198(13) 0.0158(12) 0.0028(10) 0.0018(11) -0.0022(11)
C6 0.0260(16) 0.0239(14) 0.0278(14) -0.0017(11) -0.0007(12) -0.0016(12)
C7 0.0309(18) 0.0266(15) 0.0386(17) -0.0001(13) 0.0066(14) 0.0062(14)
C8 0.046(2) 0.0265(16) 0.0345(17) -0.0057(13) 0.0070(15) -0.0026(15)
C9 0.043(2) 0.0374(17) 0.0313(16) -0.0086(14) -0.0054(15) -0.0127(17)
C10 0.0309(18) 0.0321(16) 0.0260(15) 0.0002(12) -0.0072(13) -0.0023(13)
C11 0.0246(14) 0.0164(12) 0.0155(11) -0.0019(10) -0.0006(9) 0.0056(11)
C12 0.0273(15) 0.0253(15) 0.0210(13) 0.0026(11) 0.0017(11) 0.0026(12)
C13 0.0284(18) 0.0304(16) 0.0300(15) -0.0046(13) -0.0013(13) 0.0021(13)
C14 0.0410(18) 0.0293(16) 0.0225(13) -0.0061(11) -0.0082(13) 0.0051(14)
C15 0.0459(19) 0.0304(16) 0.0179(13) 0.0034(11) 0.0019(13) 0.0027(14)
C16 0.0333(17) 0.0193(13) 0.0245(14) 0.0022(10) 0.0025(12) -0.0017(12)
C17 0.0257(15) 0.0221(13) 0.0160(12) 0.0058(10) -0.0003(10) 0.0006(11)
C18 0.0247(15) 0.0254(14) 0.0211(13) 0.0022(11) -0.0019(12) -0.0007(13)
C19 0.0372(17) 0.0243(14) 0.0253(14) 0.0036(11) -0.0087(14) -0.0062(14)
C20 0.044(2) 0.0233(14) 0.0252(14) -0.0028(12) -0.0160(14) 0.0046(13)
C21 0.0346(18) 0.0327(16) 0.0228(15) -0.0038(12) -0.0026(13) 0.0105(14)
C22 0.0260(15) 0.0263(14) 0.0211(14) 0.0004(11) -0.0019(12) 0.0001(12)
C23 0.0313(16) 0.0264(14) 0.0177(13) -0.0004(11) 0.0024(12) -0.0022(12)
C24 0.0371(19) 0.0300(16) 0.0240(14) 0.0023(12) 0.0050(13) 0.0022(14)
C25 0.043(2) 0.0386(18) 0.0239(15) -0.0006(13) 0.0131(14) -0.0037(16)
C26 0.061(2) 0.0311(16) 0.0174(13) 0.0056(12) 0.0024(15) -0.0015(16)
C27 0.047(2) 0.0289(16) 0.0254(15) 0.0024(12) -0.0009(14) 0.0063(16)
C28 0.0384(19) 0.0323(16) 0.0185(14) -0.0001(12) 0.0062(13) 0.0009(14)
C29 0.0307(16) 0.0246(14) 0.0181(13) 0.0021(11) 0.0034(11) 0.0033(12)
C30 0.0354(19) 0.0371(17) 0.0273(16) -0.0010(13) -0.0016(14) 0.0112(14)
C31 0.054(2) 0.0324(18) 0.0365(18) -0.0087(15) 0.0020(16) 0.0126(17)
C32 0.046(2) 0.0308(17) 0.0349(18) -0.0061(14) -0.0011(15) 0.0000(16)
C33 0.0332(18) 0.0364(17) 0.0283(15) 0.0034(13) -0.0018(14) -0.0039(15)
C34 0.0323(17) 0.0251(15) 0.0273(15) 0.0045(12) 0.0021(12) 0.0029(13)
C35 0.0312(18) 0.049(2) 0.0283(16) -0.0057(15) -0.0040(13) 0.0091(16)

loop_
_atom_type_symbol
_atom_type_description
_atom_type_scat_dispersion_real
_atom_type_scat_dispersion_imag
_atom_type_scat_source
C C 0.0033 0.0016 'International Tables Vol C Tables 4.2.6.8 and 6.1.1.4'
H H 0.0000 0.0000 'International Tables Vol C Tables 4.2.6.8 and 6.1.1.4'
N N 0.0061 0.0033 'International Tables Vol C Tables 4.2.6.8 and 6.1.1.4'
P P 0.1023 0.0942 'International Tables Vol C Tables 4.2.6.8 and 6.1.1.4'

loop_
_geom_angle_atom_site_label_1
_geom_angle_atom_site_label_2
_geom_angle_atom_site_label_3
_geom_angle
C5 P1 C1 102.17(12)
C5 P1 C11 102.51(12)
C1 P1 C11 103.78(12)
C29 N1 C4 120.4(2)
C29 N1 C35 119.9(3)
C4 N1 C35 119.5(3)
C2 C1 C17 122.6(2)
C2 C1 P1 121.8(2)
C17 C1 P1 115.09(18)
C1 C2 C3 126.9(3)
C1 C2 H2 116.2(15)
C3 C2 H2 116.8(15)
C4 C3 C2 122.1(3)
C4 C3 H3 120.0(16)
C2 C3 H3 117.7(16)
C3 C4 N1 120.7(2)
C3 C4 C23 123.0(2)
N1 C4 C23 116.2(2)
C10 C5 C6 118.4(3)
C10 C5 P1 117.1(2)
C6 C5 P1 124.4(2)
C5 C6 C7 120.9(3)
C5 C6 H6 119.0(18)
C7 C6 H6 120.0(18)
C8 C7 C6 119.8(3)
C8 C7 H7 116(2)
C6 C7 H7 124(2)
C7 C8 C9 120.4(3)
C7 C8 H8 118(2)
C9 C8 H8 121(2)
C8 C9 C10 119.4(3)
C8 C9 H9 122(2)
C10 C9 H9 118(2)
C5 C10 C9 121.1(3)
C5 C10 H10 120.5(17)
C9 C10 H10 118.3(17)
C12 C11 C16 118.8(2)
C12 C11 P1 124.04(19)
C16 C11 P1 117.1(2)
C11 C12 C13 120.4(3)
C11 C12 H12 115.7(18)
C13 C12 H12 123.8(18)
C14 C13 C12 120.4(3)
C14 C13 H13 124(2)
C12 C13 H13 116(2)
C13 C14 C15 120.1(3)
C13 C14 H14 122.6(19)
C15 C14 H14 117.3(18)
C16 C15 C14 119.5(3)
C16 C15 H15 123(2)
C14 C15 H15 118(2)
C15 C16 C11 120.9(3)
C15 C16 H16 119.8(15)
C11 C16 H16 119.2(15)
C22 C17 C18 118.3(3)
C22 C17 C1 121.2(2)
C18 C17 C1 120.4(2)
C19 C18 C17 121.2(3)
C19 C18 H18 120.3(18)
C17 C18 H18 118.4(18)
C18 C19 C20 119.3(3)
C18 C19 H19 118(2)
C20 C19 H19 123(2)
C21 C20 C19 120.6(3)
C21 C20 H20 120(2)
C19 C20 H20 119(2)
C20 C21 C22 119.9(3)
C20 C21 H21 121(2)
C22 C21 H21 120(2)
C21 C22 C17 120.5(3)
C21 C22 H22 121.3(16)
C17 C22 H22 118.2(16)
C28 C23 C24 118.2(3)
C28 C23 C4 121.7(3)
C24 C23 C4 120.1(3)
C25 C24 C23 120.9(3)
C25 C24 H24 121.0(18)
C23 C24 H24 118.1(18)
C24 C25 C26 120.0(3)
C24 C25 H25 119(2)
C26 C25 H25 121(2)
C27 C26 C25 120.0(3)
C27 C26 H26 123(2)
C25 C26 H26 117.4(19)
C26 C27 C28 120.2(3)
C26 C27 H27 122(2)
C28 C27 H27 118(2)
C23 C28 C27 120.7(3)
C23 C28 H28 118.2(18)
C27 C28 H28 121.1(19)
N1 C29 C34 120.9(2)
N1 C29 C30 121.3(3)
C34 C29 C30 117.8(3)
C31 C30 C29 120.4(3)
C31 C30 H30 119(2)
C29 C30 H30 120(2)
C32 C31 C30 121.4(3)
C32 C31 H31 122(2)
C30 C31 H31 116(2)
C31 C32 C33 118.3(3)
C31 C32 H32 120(2)
C33 C32 H32 122(2)
C34 C33 C32 121.4(3)
C34 C33 H33 119.9(18)
C32 C33 H33 118.5(18)
C33 C34 C29 120.8(3)
C33 C34 H34 121.8(18)
C29 C34 H34 117.4(18)
N1 C35 H35B 112(2)
N1 C35 H35A 110.1(19)
H35B C35 H35A 107(3)
N1 C35 H35C 111(2)
H35B C35 H35C 112(3)
H35A C35 H35C 104(3)

loop_
_geom_bond_atom_site_label_1
_geom_bond_atom_site_label_2
_geom_bond_distance
P1 C5 1.834(3)
P1 C1 1.835(3)
P1 C11 1.838(2)
N1 C29 1.395(4)
N1 C4 1.420(4)
N1 C35 1.461(4)
C1 C2 1.352(4)
C1 C17 1.493(4)
C2 C3 1.447(4)
C2 H2 0.97(3)
C3 C4 1.351(4)
C3 H3 1.01(3)
C4 C23 1.487(4)
C5 C10 1.388(4)
C5 C6 1.389(4)
C6 C7 1.390(4)
C6 H6 0.95(3)
C7 C8 1.379(5)
C7 H7 0.92(4)
C8 C9 1.383(5)
C8 H8 0.94(4)
C9 C10 1.393(4)
C9 H9 0.92(4)
C10 H10 0.95(3)
C11 C12 1.380(4)
C11 C16 1.402(4)
C12 C13 1.396(4)
C12 H12 1.04(3)
C13 C14 1.373(4)
C13 H13 0.92(4)
C14 C15 1.395(5)
C14 H14 0.94(3)
C15 C16 1.384(4)
C15 H15 0.92(3)
C16 H16 0.97(3)
C17 C22 1.394(4)
C17 C18 1.398(4)
C18 C19 1.381(4)
C18 H18 0.93(3)
C19 C20 1.385(5)
C19 H19 0.97(3)
C20 C21 1.376(5)
C20 H20 0.93(3)
C21 C22 1.390(4)
C21 H21 0.93(3)
C22 H22 0.94(3)
C23 C28 1.392(4)
C23 C24 1.400(4)
C24 C25 1.381(4)
C24 H24 0.97(3)
C25 C26 1.389(5)
C25 H25 0.90(3)
C26 C27 1.371(5)
C26 H26 0.93(3)
C27 C28 1.393(4)
C27 H27 0.97(4)
C28 H28 0.93(3)
C29 C34 1.399(4)
C29 C30 1.402(4)
C30 C31 1.388(5)
C30 H30 0.90(3)
C31 C32 1.380(5)
C31 H31 0.98(4)
C32 C33 1.381(5)
C32 H32 0.96(3)
C33 C34 1.380(4)
C33 H33 1.02(3)
C34 H34 0.98(3)
C35 H35B 0.99(4)
C35 H35A 0.97(3)
C35 H35C 1.01(4)
